data_4129692
loop_
_publ_author_name
'Wang, Lei'
'Hu, Lianrui'
'Zhang, Hezhong'
'Chen, Hui'
'Deng, Liang'

_publ_section_title
;
 Three-coordinate iron(IV) bisimido complexes with aminocarbene ligation:
 synthesis, structure, and reactivity.
;
_journal_issue 44
_journal_name_full 'Journal of the American Chemical Society'
_journal_page_first 14196
_journal_page_last 14207
_journal_paper_doi 10.1021/jacs.5b09579
_journal_volume 137
_journal_year 2015
_chemical_formula_moiety 'C58 H68 Fe N6'
_chemical_formula_sum 'C58 H68 Fe N6'
_chemical_formula_weight 905.03
_space_group_crystal_system monoclinic
_space_group_IT_number 14
_space_group_name_Hall '-P 2ybc'
_space_group_name_H-M_alt 'P 1 21/c 1'
_atom_sites_solution_hydrogens geom
_atom_sites_solution_primary iterative
_audit_creation_date 2015-04-08
_audit_creation_method
;
Olex2 1.2
(compiled 2015.01.26 svn.r3150 for OlexSys, GUI svn.r4998)
;
_cell_angle_alpha 90
_cell_angle_beta 93.320(2)
_cell_angle_gamma 90
_cell_formula_units_Z 4
_cell_length_a 20.253(2)
_cell_length_b 14.3344(13)
_cell_length_c 19.8130(19)
_cell_measurement_reflns_used 3895
_cell_measurement_temperature 296(2)
_cell_measurement_theta_max 20.74
_cell_measurement_theta_min 2.47
_cell_volume 5742.3(9)
_computing_cell_refinement 'SAINT v7.68A (Bruker, 2009)'
_computing_data_reduction 'SAINT v7.68A (Bruker, 2009)'
_computing_molecular_graphics 'Olex2 (Dolomanov et al., 2009)'
_computing_publication_material 'Olex2 (Dolomanov et al., 2009)'
_computing_structure_refinement 'XL (Sheldrick, 2008)'
_computing_structure_solution 'olex2.solve (Bourhis et al., 2015)'
_diffrn_ambient_temperature 296.15
_diffrn_measured_fraction_theta_full 1.000
_diffrn_measured_fraction_theta_max 0.995
_diffrn_measurement_device_type 'Bruker APEX-II CCD'
_diffrn_measurement_method '\f and \w scans'
_diffrn_radiation_monochromator graphite
_diffrn_radiation_type MoK\a
_diffrn_radiation_wavelength 0.71073
_diffrn_reflns_av_R_equivalents 0.0841
_diffrn_reflns_av_unetI/netI 0.0900
_diffrn_reflns_Laue_measured_fraction_full 1.000
_diffrn_reflns_Laue_measured_fraction_max 0.995
_diffrn_reflns_limit_h_max 26
_diffrn_reflns_limit_h_min -26
_diffrn_reflns_limit_k_max 18
_diffrn_reflns_limit_k_min -18
_diffrn_reflns_limit_l_max 25
_diffrn_reflns_limit_l_min -22
_diffrn_reflns_number 47747
_diffrn_reflns_point_group_measured_fraction_full 1.000
_diffrn_reflns_point_group_measured_fraction_max 0.995
_diffrn_reflns_theta_full 26.000
_diffrn_reflns_theta_max 27.614
_diffrn_reflns_theta_min 1.007
_diffrn_standards_number 0
_exptl_absorpt_coefficient_mu 0.301
_exptl_absorpt_correction_T_max 0.7456
_exptl_absorpt_correction_T_min 0.6855
_exptl_absorpt_correction_type multi-scan
_exptl_absorpt_process_details
;
SADABS-2008/1 (Bruker,2008) was used for absorption correction.
wR2(int) was 0.0494 before and 0.0442 after correction.
The Ratio of minimum to maximum transmission is 0.9194.
The \l/2 correction factor is 0.0015.
;
_exptl_crystal_colour black
_exptl_crystal_density_diffrn 1.047
_exptl_crystal_description block
_exptl_crystal_F_000 1936
_exptl_crystal_size_max 0.3
_exptl_crystal_size_mid 0.15
_exptl_crystal_size_min 0.1
_refine_diff_density_max 0.345
_refine_diff_density_min -0.417
_refine_diff_density_rms 0.091
_refine_ls_extinction_method none
_refine_ls_goodness_of_fit_ref 0.939
_refine_ls_hydrogen_treatment constr
_refine_ls_matrix_type full
_refine_ls_number_parameters 600
_refine_ls_number_reflns 13275
_refine_ls_number_restraints 0
_refine_ls_restrained_S_all 0.939
_refine_ls_R_factor_all 0.1101
_refine_ls_R_factor_gt 0.0597
_refine_ls_shift/su_max 0.003
_refine_ls_shift/su_mean 0.000
_refine_ls_structure_factor_coef Fsqd
_refine_ls_weighting_details 'w=1/[\s^2^(Fo^2^)+(0.1070P)^2^] where P=(Fo^2^+2Fc^2^)/3'
_refine_ls_weighting_scheme calc
_refine_ls_wR_factor_gt 0.1724
_refine_ls_wR_factor_ref 0.1902
_reflns_Friedel_coverage 0.000
_reflns_number_gt 7350
_reflns_number_total 13275
_reflns_threshold_expression 'I > 2\s(I)'
_cod_data_source_file ja5b09579_si_002.cif
_cod_data_source_block 9
_cod_original_cell_volume 5742.2(9)
_cod_database_code 4129692
_shelxl_version_number 2014-3
_shelx_space_group_comment
;
The symmetry employed for this shelxl refinement is uniquely defined
by the following loop, which should always be used as a source of
symmetry information in preference to the above space-group names.
They are only intended as comments.
;
_shelx_estimated_absorpt_t_max 0.971
_shelx_estimated_absorpt_t_min 0.915
_olex2_refinement_description
;
1. Fixed Uiso
 At 1.2 times of:
  All C(H) groups
 At 1.5 times of:
  All C(H,H,H) groups
2.a Ternary CH refined with riding coordinates:
 C29(H29), C32(H32), C53(H53), C56(H56)
2.b Aromatic/amide H refined with riding coordinates:
 C2(H2), C3(H3), C6(H6), C8(H8), C15(H15), C17(H17), C25(H25), C26(H26),
 C27(H27), C36(H36), C37(H37), C38(H38), C39(H39), C40(H40), C42(H42), C43(H43),
  C44(H44), C45(H45), C46(H46), C49(H49), C50(H50), C51(H51)
2.c Idealised Me refined as rotating group:
 C10(H10A,H10B,H10C), C11(H11A,H11B,H11C), C12(H12A,H12B,H12C), C19(H19A,H19B,
 H19C), C20(H20A,H20B,H20C), C21(H21A,H21B,H21C), C30(H30A,H30B,H30C), C31(H31A,
 H31B,H31C), C33(H33A,H33B,H33C), C34(H34A,H34B,H34C), C54(H54A,H54B,H54C),
 C55(H55A,H55B,H55C), C57(H57A,H57B,H57C), C58(H58A,H58B,H58C)
;
_olex2_submission_special_instructions 'No special instructions were received'

loop_
_space_group_symop_operation_xyz
'x, y, z'
'-x, y+1/2, -z+1/2'
'-x, -y, -z'
'x, -y-1/2, z-1/2'

loop_
_atom_site_label
_atom_site_type_symbol
_atom_site_fract_x
_atom_site_fract_y
_atom_site_fract_z
_atom_site_U_iso_or_equiv
_atom_site_adp_type
_atom_site_occupancy
_atom_site_site_symmetry_order
_atom_site_calc_flag
_atom_site_refinement_flags_posn
Fe1 Fe 0.24930(2) 0.56953(3) 0.23776(2) 0.02502(13) Uani 1 1 d .
N1 N 0.27774(11) 0.51174(15) 0.32332(12) 0.0255(5) Uani 1 1 d .
N2 N 0.20509(12) 0.62330(15) 0.31200(12) 0.0292(6) Uani 1 1 d .
N3 N 0.21004(12) 0.50293(16) 0.17621(12) 0.0300(6) Uani 1 1 d .
N4 N 0.22969(12) 0.57412(16) 0.42469(12) 0.0295(6) Uani 1 1 d .
N5 N 0.34350(12) 0.74386(16) 0.23063(14) 0.0339(6) Uani 1 1 d .
N6 N 0.29267(12) 0.71499(17) 0.13569(13) 0.0349(6) Uani 1 1 d .
C1 C 0.30276(15) 0.6800(2) 0.19943(16) 0.0314(7) Uani 1 1 d .
C2 C 0.35810(16) 0.8159(2) 0.18720(19) 0.0424(8) Uani 1 1 d .
H2 H 0.3849 0.8671 0.1976 0.051 Uiso 1 1 calc R
C3 C 0.32651(17) 0.7979(2) 0.12764(19) 0.0435(8) Uani 1 1 d .
H3 H 0.3271 0.8338 0.0886 0.052 Uiso 1 1 calc R
C4 C 0.37611(15) 0.7357(2) 0.29716(16) 0.0334(7) Uani 1 1 d .
C5 C 0.43943(16) 0.6987(2) 0.30121(17) 0.0387(8) Uani 1 1 d .
C6 C 0.47236(17) 0.6950(2) 0.36425(19) 0.0454(9) Uani 1 1 d .
H6 H 0.5154 0.6722 0.3679 0.054 Uiso 1 1 calc R
C7 C 0.44314(19) 0.7241(2) 0.42208(18) 0.0467(9) Uani 1 1 d .
C8 C 0.38015(18) 0.7603(2) 0.41514(19) 0.0443(9) Uani 1 1 d .
H8 H 0.3599 0.7798 0.4537 0.053 Uiso 1 1 calc R
C9 C 0.34583(16) 0.7686(2) 0.35303(18) 0.0374(8) Uani 1 1 d .
C10 C 0.27971(18) 0.8142(2) 0.3493(2) 0.0550(10) Uani 1 1 d .
H10A H 0.2847 0.8794 0.3593 0.082 Uiso 1 1 calc GR
H10B H 0.2523 0.7858 0.3815 0.082 Uiso 1 1 calc GR
H10C H 0.2594 0.8067 0.3046 0.082 Uiso 1 1 calc GR
C11 C 0.4805(2) 0.7169(3) 0.4904(2) 0.0719(13) Uani 1 1 d .
H11A H 0.4576 0.7515 0.5232 0.108 Uiso 1 1 calc GR
H11B H 0.5242 0.7419 0.4874 0.108 Uiso 1 1 calc GR
H11C H 0.4834 0.6526 0.5038 0.108 Uiso 1 1 calc GR
C12 C 0.47217(18) 0.6650(3) 0.23954(19) 0.0518(9) Uani 1 1 d .
H12A H 0.4444 0.6196 0.2163 0.078 Uiso 1 1 calc GR
H12B H 0.5140 0.6371 0.2529 0.078 Uiso 1 1 calc GR
H12C H 0.4790 0.7168 0.2100 0.078 Uiso 1 1 calc GR
C13 C 0.25776(16) 0.6667(2) 0.07998(16) 0.0380(8) Uani 1 1 d .
C14 C 0.19690(17) 0.6994(2) 0.05440(18) 0.0447(9) Uani 1 1 d .
C15 C 0.16710(18) 0.6493(3) 0.00049(19) 0.0536(11) Uani 1 1 d .
H15 H 0.1265 0.6697 -0.0182 0.064 Uiso 1 1 calc R
C16 C 0.1948(2) 0.5715(3) -0.02625(18) 0.0513(10) Uani 1 1 d .
C17 C 0.25649(18) 0.5431(3) -0.00093(17) 0.0451(9) Uani 1 1 d .
H17 H 0.2763 0.4917 -0.0200 0.054 Uiso 1 1 calc R
C18 C 0.28951(17) 0.5896(2) 0.05221(16) 0.0377(8) Uani 1 1 d .
C19 C 0.35745(17) 0.5599(2) 0.07763(17) 0.0441(8) Uani 1 1 d .
H19A H 0.3869 0.6124 0.0774 0.066 Uiso 1 1 calc GR
H19B H 0.3732 0.5119 0.0488 0.066 Uiso 1 1 calc GR
H19C H 0.3559 0.5364 0.1229 0.066 Uiso 1 1 calc GR
C20 C 0.1589(2) 0.5174(3) -0.0837(2) 0.0758(14) Uani 1 1 d .
H20A H 0.1282 0.4747 -0.0654 0.114 Uiso 1 1 calc GR
H20B H 0.1906 0.4833 -0.1082 0.114 Uiso 1 1 calc GR
H20C H 0.1355 0.5603 -0.1137 0.114 Uiso 1 1 calc GR
C21 C 0.16538(18) 0.7840(3) 0.0800(2) 0.0555(11) Uani 1 1 d .
H21A H 0.1891 0.8043 0.1208 0.083 Uiso 1 1 calc GR
H21B H 0.1204 0.7704 0.0893 0.083 Uiso 1 1 calc GR
H21C H 0.1661 0.8325 0.0466 0.083 Uiso 1 1 calc GR
C22 C 0.23734(14) 0.56791(19) 0.36101(15) 0.0270(6) Uani 1 1 d .
C23 C 0.28995(15) 0.41725(19) 0.34134(14) 0.0267(6) Uani 1 1 d .
C24 C 0.23822(15) 0.3564(2) 0.35778(15) 0.0301(7) Uani 1 1 d .
C25 C 0.25415(19) 0.2659(2) 0.37758(17) 0.0431(8) Uani 1 1 d .
H25 H 0.2208 0.2263 0.3906 0.052 Uiso 1 1 calc R
C26 C 0.3179(2) 0.2332(2) 0.37841(18) 0.0498(10) Uani 1 1 d .
H26 H 0.3275 0.1728 0.3930 0.060 Uiso 1 1 calc R
C27 C 0.36719(18) 0.2900(2) 0.35773(18) 0.0454(9) Uani 1 1 d .
H27 H 0.4098 0.2663 0.3560 0.055 Uiso 1 1 calc R
C28 C 0.35496(15) 0.3829(2) 0.33908(15) 0.0325(7) Uani 1 1 d .
C29 C 0.40936(16) 0.4417(2) 0.31270(17) 0.0397(8) Uani 1 1 d .
H29 H 0.3940 0.5065 0.3106 0.048 Uiso 1 1 calc R
C30 C 0.47346(16) 0.4386(3) 0.35786(19) 0.0502(9) Uani 1 1 d .
H30A H 0.4641 0.4550 0.4033 0.075 Uiso 1 1 calc GR
H30B H 0.5047 0.4821 0.3412 0.075 Uiso 1 1 calc GR
H30C H 0.4917 0.3768 0.3573 0.075 Uiso 1 1 calc GR
C31 C 0.42347(19) 0.4108(3) 0.24071(18) 0.0533(10) Uani 1 1 d .
H31A H 0.4374 0.3468 0.2414 0.080 Uiso 1 1 calc GR
H31B H 0.4578 0.4491 0.2240 0.080 Uiso 1 1 calc GR
H31C H 0.3840 0.4173 0.2118 0.080 Uiso 1 1 calc GR
C32 C 0.16518(16) 0.3825(2) 0.35030(16) 0.0352(7) Uani 1 1 d .
H32 H 0.1622 0.4479 0.3359 0.042 Uiso 1 1 calc R
C33 C 0.12872(19) 0.3234(2) 0.29586(18) 0.0490(9) Uani 1 1 d .
H33A H 0.1473 0.3344 0.2531 0.073 Uiso 1 1 calc GR
H33B H 0.0827 0.3400 0.2929 0.073 Uiso 1 1 calc GR
H33C H 0.1332 0.2585 0.3074 0.073 Uiso 1 1 calc GR
C34 C 0.13033(18) 0.3736(3) 0.41662(18) 0.0523(9) Uani 1 1 d .
H34A H 0.1294 0.3093 0.4300 0.079 Uiso 1 1 calc GR
H34B H 0.0859 0.3966 0.4102 0.079 Uiso 1 1 calc GR
H34C H 0.1539 0.4094 0.4512 0.079 Uiso 1 1 calc GR
C35 C 0.14913(15) 0.67788(19) 0.31934(16) 0.0314(7) Uani 1 1 d .
C36 C 0.13103(17) 0.7392(2) 0.26678(18) 0.0408(8) Uani 1 1 d .
H36 H 0.1581 0.7451 0.2307 0.049 Uiso 1 1 calc R
C37 C 0.07362(18) 0.7913(2) 0.2672(2) 0.0471(9) Uani 1 1 d .
H37 H 0.0623 0.8312 0.2313 0.056 Uiso 1 1 calc R
C38 C 0.03317(18) 0.7845(2) 0.3204(2) 0.0494(10) Uani 1 1 d .
H38 H -0.0059 0.8187 0.3206 0.059 Uiso 1 1 calc R
C39 C 0.05161(17) 0.7259(2) 0.37355(19) 0.0440(9) Uani 1 1 d .
H39 H 0.0251 0.7220 0.4102 0.053 Uiso 1 1 calc R
C40 C 0.10892(16) 0.6727(2) 0.37349(17) 0.0364(7) Uani 1 1 d .
H40 H 0.1203 0.6336 0.4098 0.044 Uiso 1 1 calc R
C41 C 0.27335(15) 0.53263(19) 0.47342(15) 0.0291(7) Uani 1 1 d .
C42 C 0.24777(16) 0.5001(2) 0.53283(15) 0.0342(7) Uani 1 1 d .
H42 H 0.2023 0.5021 0.5372 0.041 Uiso 1 1 calc R
C43 C 0.28821(18) 0.4651(2) 0.58535(17) 0.0406(8) Uani 1 1 d .
H43 H 0.2698 0.4429 0.6242 0.049 Uiso 1 1 calc R
C44 C 0.35552(19) 0.4630(2) 0.58040(18) 0.0446(9) Uani 1 1 d .
H44 H 0.3829 0.4396 0.6157 0.054 Uiso 1 1 calc R
C45 C 0.38198(17) 0.4959(2) 0.52255(18) 0.0438(9) Uani 1 1 d .
H45 H 0.4276 0.4949 0.5191 0.053 Uiso 1 1 calc R
C46 C 0.34170(15) 0.5308(2) 0.46914(16) 0.0340(7) Uani 1 1 d .
H46 H 0.3605 0.5529 0.4305 0.041 Uiso 1 1 calc R
C47 C 0.17243(16) 0.4498(2) 0.13266(15) 0.0321(7) Uani 1 1 d .
C48 C 0.20011(17) 0.3679(2) 0.10382(16) 0.0363(7) Uani 1 1 d .
C49 C 0.15977(19) 0.3157(2) 0.05999(17) 0.0471(9) Uani 1 1 d .
H49 H 0.1766 0.2622 0.0408 0.057 Uiso 1 1 calc R
C50 C 0.09518(19) 0.3408(3) 0.04391(19) 0.0510(10) Uani 1 1 d .
H50 H 0.0691 0.3039 0.0144 0.061 Uiso 1 1 calc R
C51 C 0.06853(17) 0.4206(2) 0.07134(18) 0.0445(9) Uani 1 1 d .
H51 H 0.0249 0.4366 0.0595 0.053 Uiso 1 1 calc R
C52 C 0.10559(16) 0.4767(2) 0.11590(15) 0.0345(7) Uani 1 1 d .
C53 C 0.07678(16) 0.5612(2) 0.14843(16) 0.0364(7) Uani 1 1 d .
H53 H 0.1130 0.6055 0.1580 0.044 Uiso 1 1 calc R
C54 C 0.04905(17) 0.5349(2) 0.21606(18) 0.0447(8) Uani 1 1 d .
H54A H 0.0143 0.4899 0.2086 0.067 Uiso 1 1 calc GR
H54B H 0.0318 0.5897 0.2367 0.067 Uiso 1 1 calc GR
H54C H 0.0837 0.5087 0.2453 0.067 Uiso 1 1 calc GR
C55 C 0.02385(18) 0.6112(3) 0.1037(2) 0.0544(10) Uani 1 1 d .
H55A H 0.0413 0.6262 0.0610 0.082 Uiso 1 1 calc GR
H55B H 0.0110 0.6676 0.1256 0.082 Uiso 1 1 calc GR
H55C H -0.0140 0.5714 0.0965 0.082 Uiso 1 1 calc GR
C56 C 0.27025(18) 0.3407(2) 0.12235(17) 0.0434(8) Uani 1 1 d .
H56 H 0.2942 0.3971 0.1373 0.052 Uiso 1 1 calc R
C57 C 0.2736(2) 0.2714(3) 0.18146(18) 0.0565(10) Uani 1 1 d .
H57A H 0.2575 0.3008 0.2208 0.085 Uiso 1 1 calc GR
H57B H 0.3186 0.2521 0.1908 0.085 Uiso 1 1 calc GR
H57C H 0.2469 0.2178 0.1697 0.085 Uiso 1 1 calc GR
C58 C 0.3062(2) 0.2990(3) 0.06338(19) 0.0573(10) Uani 1 1 d .
H58A H 0.2854 0.2414 0.0495 0.086 Uiso 1 1 calc GR
H58B H 0.3516 0.2876 0.0775 0.086 Uiso 1 1 calc GR
H58C H 0.3041 0.3420 0.0262 0.086 Uiso 1 1 calc GR

loop_
_atom_site_aniso_label
_atom_site_aniso_U_11
_atom_site_aniso_U_22
_atom_site_aniso_U_33
_atom_site_aniso_U_23
_atom_site_aniso_U_13
_atom_site_aniso_U_12
Fe1 0.0255(2) 0.0221(2) 0.0272(2) 0.00217(17) -0.00108(16) -0.00079(17)
N1 0.0268(13) 0.0241(12) 0.0253(13) 0.0002(10) -0.0020(10) 0.0032(10)
N2 0.0338(14) 0.0213(12) 0.0319(14) 0.0006(10) -0.0044(11) 0.0053(10)
N3 0.0341(14) 0.0271(12) 0.0287(14) 0.0054(10) 0.0005(11) -0.0014(10)
N4 0.0331(14) 0.0279(12) 0.0271(14) -0.0016(11) -0.0015(11) 0.0063(10)
N5 0.0316(15) 0.0271(13) 0.0430(16) 0.0014(11) 0.0024(12) -0.0017(11)
N6 0.0324(14) 0.0310(13) 0.0412(16) 0.0107(12) 0.0009(12) -0.0021(11)
C1 0.0303(16) 0.0285(15) 0.0353(18) 0.0031(13) 0.0012(13) 0.0038(12)
C2 0.0358(19) 0.0304(17) 0.061(2) 0.0074(16) 0.0043(17) -0.0052(14)
C3 0.042(2) 0.0362(18) 0.053(2) 0.0134(16) 0.0050(17) -0.0037(15)
C4 0.0330(17) 0.0268(15) 0.0403(19) -0.0018(13) 0.0011(14) -0.0055(12)
C5 0.0342(18) 0.0375(18) 0.045(2) -0.0027(15) 0.0028(15) -0.0002(14)
C6 0.0367(19) 0.0408(19) 0.058(2) -0.0029(17) -0.0034(17) 0.0070(15)
C7 0.059(2) 0.0380(19) 0.043(2) -0.0024(16) -0.0033(18) -0.0063(17)
C8 0.052(2) 0.0345(18) 0.047(2) -0.0134(15) 0.0079(17) -0.0061(15)
C9 0.0358(18) 0.0263(16) 0.050(2) -0.0123(14) 0.0038(16) -0.0079(13)
C10 0.041(2) 0.049(2) 0.075(3) -0.031(2) 0.0034(19) -0.0007(17)
C11 0.088(4) 0.074(3) 0.052(3) -0.003(2) -0.016(2) 0.006(2)
C12 0.035(2) 0.063(2) 0.058(2) -0.0028(19) 0.0063(17) 0.0061(17)
C13 0.0387(19) 0.0411(18) 0.0339(18) 0.0165(15) -0.0001(15) -0.0096(14)
C14 0.039(2) 0.046(2) 0.049(2) 0.0246(17) -0.0025(16) -0.0094(16)
C15 0.040(2) 0.068(3) 0.051(2) 0.033(2) -0.0132(18) -0.0151(19)
C16 0.058(2) 0.061(2) 0.034(2) 0.0160(18) -0.0049(17) -0.023(2)
C17 0.053(2) 0.052(2) 0.0300(19) 0.0091(16) 0.0028(16) -0.0130(17)
C18 0.0409(19) 0.0424(19) 0.0298(18) 0.0117(14) 0.0018(14) -0.0070(15)
C19 0.042(2) 0.055(2) 0.0360(19) 0.0021(16) 0.0064(15) 0.0011(16)
C20 0.070(3) 0.104(4) 0.051(3) 0.015(2) -0.017(2) -0.039(3)
C21 0.041(2) 0.047(2) 0.078(3) 0.028(2) -0.0062(19) -0.0002(17)
C22 0.0240(14) 0.0209(13) 0.0356(17) 0.0002(13) -0.0030(12) -0.0034(11)
C23 0.0350(16) 0.0256(15) 0.0193(14) 0.0005(11) -0.0003(12) 0.0033(12)
C24 0.0369(17) 0.0279(15) 0.0253(16) -0.0003(12) 0.0003(13) 0.0026(13)
C25 0.059(2) 0.0296(17) 0.041(2) 0.0083(15) 0.0091(17) 0.0013(15)
C26 0.070(3) 0.0290(17) 0.051(2) 0.0148(16) 0.0102(19) 0.0170(17)
C27 0.049(2) 0.0437(19) 0.044(2) 0.0083(16) 0.0089(17) 0.0236(17)
C28 0.0370(18) 0.0314(16) 0.0290(17) 0.0024(13) 0.0013(13) 0.0081(13)
C29 0.0299(17) 0.0451(19) 0.044(2) 0.0049(15) 0.0009(14) 0.0085(14)
C30 0.0314(19) 0.070(2) 0.049(2) -0.0063(19) -0.0022(16) 0.0117(17)
C31 0.048(2) 0.070(3) 0.042(2) 0.0148(19) 0.0037(17) -0.0035(19)
C32 0.0374(18) 0.0338(17) 0.0338(18) 0.0013(14) -0.0034(14) -0.0054(14)
C33 0.056(2) 0.044(2) 0.046(2) 0.0031(17) -0.0052(18) -0.0146(17)
C34 0.043(2) 0.074(3) 0.040(2) -0.0010(19) 0.0047(17) -0.0076(19)
C35 0.0314(17) 0.0248(15) 0.0369(18) -0.0030(13) -0.0077(14) 0.0015(12)
C36 0.043(2) 0.0281(16) 0.050(2) 0.0023(15) -0.0106(16) 0.0022(14)
C37 0.045(2) 0.0313(17) 0.062(3) 0.0065(17) -0.0183(19) 0.0047(15)
C38 0.040(2) 0.0401(19) 0.066(3) -0.0117(18) -0.0137(19) 0.0133(16)
C39 0.0357(19) 0.045(2) 0.050(2) -0.0131(17) -0.0063(16) 0.0091(15)
C40 0.0360(18) 0.0340(17) 0.0382(19) -0.0065(14) -0.0080(15) 0.0064(13)
C41 0.0358(17) 0.0212(13) 0.0297(17) -0.0070(12) -0.0037(13) 0.0047(12)
C42 0.0375(18) 0.0325(16) 0.0328(18) 0.0004(13) 0.0033(14) 0.0026(13)
C43 0.057(2) 0.0320(16) 0.0327(18) 0.0042(14) -0.0009(16) 0.0010(15)
C44 0.057(2) 0.0353(17) 0.039(2) 0.0001(15) -0.0160(18) 0.0100(16)
C45 0.0368(19) 0.048(2) 0.045(2) -0.0102(17) -0.0108(16) 0.0056(15)
C46 0.0358(18) 0.0380(16) 0.0277(17) -0.0061(14) -0.0022(13) 0.0003(14)
C47 0.0429(19) 0.0309(16) 0.0223(16) 0.0034(12) 0.0002(13) -0.0094(13)
C48 0.045(2) 0.0330(16) 0.0309(17) -0.0027(14) 0.0051(15) -0.0077(14)
C49 0.065(3) 0.0412(19) 0.036(2) -0.0100(15) 0.0066(18) -0.0094(17)
C50 0.053(2) 0.054(2) 0.046(2) -0.0133(18) -0.0047(18) -0.0219(18)
C51 0.0380(19) 0.051(2) 0.043(2) -0.0037(17) -0.0060(16) -0.0137(16)
C52 0.0371(18) 0.0360(17) 0.0301(17) 0.0059(14) 0.0006(14) -0.0115(14)
C53 0.0323(17) 0.0362(17) 0.0402(19) -0.0028(14) -0.0022(14) -0.0066(13)
C54 0.041(2) 0.0417(18) 0.052(2) -0.0027(16) 0.0044(17) -0.0047(15)
C55 0.042(2) 0.058(2) 0.062(3) 0.003(2) -0.0114(19) -0.0012(18)
C56 0.056(2) 0.0357(18) 0.038(2) -0.0055(15) -0.0016(17) 0.0043(16)
C57 0.080(3) 0.048(2) 0.041(2) -0.0039(17) 0.002(2) 0.014(2)
C58 0.073(3) 0.052(2) 0.049(2) -0.0012(18) 0.015(2) 0.016(2)

loop_
_atom_type_symbol
_atom_type_description
_atom_type_scat_dispersion_real
_atom_type_scat_dispersion_imag
_atom_type_scat_source
C C 0.0033 0.0016 'International Tables Vol C Tables 4.2.6.8 and 6.1.1.4'
H H 0.0000 0.0000 'International Tables Vol C Tables 4.2.6.8 and 6.1.1.4'
Fe Fe 0.3463 0.8444 'International Tables Vol C Tables 4.2.6.8 and 6.1.1.4'
N N 0.0061 0.0033 'International Tables Vol C Tables 4.2.6.8 and 6.1.1.4'

loop_
_geom_angle_atom_site_label_1
_geom_angle_atom_site_label_2
_geom_angle_atom_site_label_3
_geom_angle
N1 Fe1 C1 120.48(11)
N1 Fe1 C22 34.33(9)
N2 Fe1 N1 68.41(10)
N2 Fe1 C1 104.37(11)
N2 Fe1 C22 34.08(9)
N3 Fe1 N1 119.12(10)
N3 Fe1 N2 123.42(11)
N3 Fe1 C1 113.21(12)
N3 Fe1 C22 129.26(10)
C1 Fe1 C22 116.75(11)
C22 N1 Fe1 93.87(16)
C22 N1 C23 121.0(2)
C23 N1 Fe1 131.67(18)
C22 N2 Fe1 94.85(17)
C22 N2 C35 127.0(3)
C35 N2 Fe1 136.2(2)
C47 N3 Fe1 172.7(2)
C22 N4 C41 122.7(3)
C1 N5 C2 111.4(3)
C1 N5 C4 126.5(2)
C2 N5 C4 121.6(3)
C1 N6 C3 111.9(3)
C1 N6 C13 124.7(2)
C3 N6 C13 122.9(3)
N5 C1 Fe1 131.4(2)
N5 C1 N6 103.2(3)
N6 C1 Fe1 124.3(2)
N5 C2 H2 126.4
C3 C2 N5 107.2(3)
C3 C2 H2 126.4
N6 C3 H3 126.9
C2 C3 N6 106.2(3)
C2 C3 H3 126.9
C5 C4 N5 117.2(3)
C9 C4 N5 120.3(3)
C9 C4 C5 122.5(3)
C4 C5 C12 121.7(3)
C6 C5 C4 117.6(3)
C6 C5 C12 120.6(3)
C5 C6 H6 119.0
C5 C6 C7 121.9(3)
C7 C6 H6 119.0
C6 C7 C11 120.2(4)
C8 C7 C6 118.0(3)
C8 C7 C11 121.8(4)
C7 C8 H8 118.8
C7 C8 C9 122.4(3)
C9 C8 H8 118.8
C4 C9 C8 117.5(3)
C4 C9 C10 123.4(3)
C8 C9 C10 119.1(3)
C9 C10 H10A 109.5
C9 C10 H10B 109.5
C9 C10 H10C 109.5
H10A C10 H10B 109.5
H10A C10 H10C 109.5
H10B C10 H10C 109.5
C7 C11 H11A 109.5
C7 C11 H11B 109.5
C7 C11 H11C 109.5
H11A C11 H11B 109.5
H11A C11 H11C 109.5
H11B C11 H11C 109.5
C5 C12 H12A 109.5
C5 C12 H12B 109.5
C5 C12 H12C 109.5
H12A C12 H12B 109.5
H12A C12 H12C 109.5
H12B C12 H12C 109.5
C14 C13 N6 120.0(3)
C14 C13 C18 122.7(3)
C18 C13 N6 117.3(3)
C13 C14 C15 116.2(4)
C13 C14 C21 123.1(3)
C15 C14 C21 120.7(3)
C14 C15 H15 118.4
C16 C15 C14 123.2(3)
C16 C15 H15 118.4
C15 C16 C17 118.8(3)
C15 C16 C20 121.0(4)
C17 C16 C20 120.2(4)
C16 C17 H17 119.3
C16 C17 C18 121.4(4)
C18 C17 H17 119.3
C13 C18 C19 121.6(3)
C17 C18 C13 117.6(3)
C17 C18 C19 120.8(3)
C18 C19 H19A 109.5
C18 C19 H19B 109.5
C18 C19 H19C 109.5
H19A C19 H19B 109.5
H19A C19 H19C 109.5
H19B C19 H19C 109.5
C16 C20 H20A 109.5
C16 C20 H20B 109.5
C16 C20 H20C 109.5
H20A C20 H20B 109.5
H20A C20 H20C 109.5
H20B C20 H20C 109.5
C14 C21 H21A 109.5
C14 C21 H21B 109.5
C14 C21 H21C 109.5
H21A C21 H21B 109.5
H21A C21 H21C 109.5
H21B C21 H21C 109.5
N1 C22 Fe1 51.79(13)
N2 C22 Fe1 51.07(14)
N2 C22 N1 102.9(2)
N4 C22 Fe1 175.3(2)
N4 C22 N1 132.4(3)
N4 C22 N2 124.7(3)
C24 C23 N1 121.7(3)
C28 C23 N1 118.4(3)
C28 C23 C24 119.8(3)
C23 C24 C32 123.6(3)
C25 C24 C23 118.6(3)
C25 C24 C32 117.7(3)
C24 C25 H25 119.2
C26 C25 C24 121.7(3)
C26 C25 H25 119.2
C25 C26 H26 120.1
C27 C26 C25 119.7(3)
C27 C26 H26 120.1
C26 C27 H27 119.2
C26 C27 C28 121.5(3)
C28 C27 H27 119.2
C23 C28 C29 121.3(3)
C27 C28 C23 118.4(3)
C27 C28 C29 120.2(3)
C28 C29 H29 108.0
C28 C29 C30 113.1(3)
C28 C29 C31 109.9(3)
C30 C29 H29 108.0
C30 C29 C31 109.7(3)
C31 C29 H29 108.0
C29 C30 H30A 109.5
C29 C30 H30B 109.5
C29 C30 H30C 109.5
H30A C30 H30B 109.5
H30A C30 H30C 109.5
H30B C30 H30C 109.5
C29 C31 H31A 109.5
C29 C31 H31B 109.5
C29 C31 H31C 109.5
H31A C31 H31B 109.5
H31A C31 H31C 109.5
H31B C31 H31C 109.5
C24 C32 H32 107.8
C24 C32 C33 111.0(3)
C24 C32 C34 112.9(3)
C33 C32 H32 107.8
C33 C32 C34 109.3(3)
C34 C32 H32 107.8
C32 C33 H33A 109.5
C32 C33 H33B 109.5
C32 C33 H33C 109.5
H33A C33 H33B 109.5
H33A C33 H33C 109.5
H33B C33 H33C 109.5
C32 C34 H34A 109.5
C32 C34 H34B 109.5
C32 C34 H34C 109.5
H34A C34 H34B 109.5
H34A C34 H34C 109.5
H34B C34 H34C 109.5
N2 C35 C36 117.2(3)
C40 C35 N2 124.7(3)
C40 C35 C36 118.1(3)
C35 C36 H36 119.3
C37 C36 C35 121.4(4)
C37 C36 H36 119.3
C36 C37 H37 119.9
C38 C37 C36 120.3(3)
C38 C37 H37 119.9
C37 C38 H38 120.6
C37 C38 C39 118.7(3)
C39 C38 H38 120.6
C38 C39 H39 119.3
C38 C39 C40 121.5(4)
C40 C39 H39 119.3
C35 C40 C39 120.0(3)
C35 C40 H40 120.0
C39 C40 H40 120.0
C42 C41 N4 118.2(3)
C46 C41 N4 123.7(3)
C46 C41 C42 117.7(3)
C41 C42 H42 119.2
C43 C42 C41 121.7(3)
C43 C42 H42 119.2
C42 C43 H43 119.9
C44 C43 C42 120.1(3)
C44 C43 H43 119.9
C43 C44 H44 120.4
C43 C44 C45 119.2(3)
C45 C44 H44 120.4
C44 C45 H45 119.4
C44 C45 C46 121.2(3)
C46 C45 H45 119.4
C41 C46 H46 119.9
C45 C46 C41 120.1(3)
C45 C46 H46 119.9
N3 C47 C48 119.8(3)
N3 C47 C52 119.2(3)
C52 C47 C48 121.0(3)
C47 C48 C56 120.1(3)
C49 C48 C47 117.7(3)
C49 C48 C56 122.2(3)
C48 C49 H49 119.2
C50 C49 C48 121.7(3)
C50 C49 H49 119.2
C49 C50 H50 119.7
C49 C50 C51 120.7(3)
C51 C50 H50 119.7
C50 C51 H51 119.3
C52 C51 C50 121.3(3)
C52 C51 H51 119.3
C47 C52 C53 120.2(3)
C51 C52 C47 117.6(3)
C51 C52 C53 122.1(3)
C52 C53 H53 107.4
C52 C53 C54 110.4(3)
C52 C53 C55 113.9(3)
C54 C53 H53 107.4
C55 C53 H53 107.4
C55 C53 C54 110.0(3)
C53 C54 H54A 109.5
C53 C54 H54B 109.5
C53 C54 H54C 109.5
H54A C54 H54B 109.5
H54A C54 H54C 109.5
H54B C54 H54C 109.5
C53 C55 H55A 109.5
C53 C55 H55B 109.5
C53 C55 H55C 109.5
H55A C55 H55B 109.5
H55A C55 H55C 109.5
H55B C55 H55C 109.5
C48 C56 H56 107.7
C48 C56 C57 110.8(3)
C48 C56 C58 113.6(3)
C57 C56 H56 107.7
C58 C56 H56 107.7
C58 C56 C57 109.1(3)
C56 C57 H57A 109.5
C56 C57 H57B 109.5
C56 C57 H57C 109.5
H57A C57 H57B 109.5
H57A C57 H57C 109.5
H57B C57 H57C 109.5
C56 C58 H58A 109.5
C56 C58 H58B 109.5
C56 C58 H58C 109.5
H58A C58 H58B 109.5
H58A C58 H58C 109.5
H58B C58 H58C 109.5

loop_
_geom_bond_atom_site_label_1
_geom_bond_atom_site_label_2
_geom_bond_distance
Fe1 N1 1.944(2)
Fe1 N2 1.927(3)
Fe1 N3 1.708(2)
Fe1 C1 2.086(3)
Fe1 C22 2.468(3)
N1 C22 1.395(4)
N1 C23 1.419(3)
N2 C22 1.388(3)
N2 C35 1.392(4)
N3 C47 1.352(4)
N4 C22 1.283(4)
N4 C41 1.403(4)
N5 C1 1.357(4)
N5 C2 1.387(4)
N5 C4 1.444(4)
N6 C1 1.363(4)
N6 C3 1.385(4)
N6 C13 1.452(4)
C2 H2 0.9300
C2 C3 1.334(5)
C3 H3 0.9300
C4 C5 1.386(4)
C4 C9 1.379(4)
C5 C6 1.382(5)
C5 C12 1.503(5)
C6 H6 0.9300
C6 C7 1.384(5)
C7 C8 1.376(5)
C7 C11 1.516(5)
C8 H8 0.9300
C8 C9 1.383(5)
C9 C10 1.488(5)
C10 H10A 0.9600
C10 H10B 0.9600
C10 H10C 0.9600
C11 H11A 0.9600
C11 H11B 0.9600
C11 H11C 0.9600
C12 H12A 0.9600
C12 H12B 0.9600
C12 H12C 0.9600
C13 C14 1.387(5)
C13 C18 1.406(5)
C14 C15 1.395(5)
C14 C21 1.474(5)
C15 H15 0.9300
C15 C16 1.368(6)
C16 C17 1.381(5)
C16 C20 1.525(5)
C17 H17 0.9300
C17 C18 1.385(5)
C18 C19 1.499(5)
C19 H19A 0.9600
C19 H19B 0.9600
C19 H19C 0.9600
C20 H20A 0.9600
C20 H20B 0.9600
C20 H20C 0.9600
C21 H21A 0.9600
C21 H21B 0.9600
C21 H21C 0.9600
C23 C24 1.416(4)
C23 C28 1.409(4)
C24 C25 1.389(4)
C24 C32 1.525(4)
C25 H25 0.9300
C25 C26 1.372(5)
C26 H26 0.9300
C26 C27 1.369(5)
C27 H27 0.9300
C27 C28 1.400(4)
C28 C29 1.505(5)
C29 H29 0.9800
C29 C30 1.534(4)
C29 C31 1.536(5)
C30 H30A 0.9600
C30 H30B 0.9600
C30 H30C 0.9600
C31 H31A 0.9600
C31 H31B 0.9600
C31 H31C 0.9600
C32 H32 0.9800
C32 C33 1.528(4)
C32 C34 1.532(5)
C33 H33A 0.9600
C33 H33B 0.9600
C33 H33C 0.9600
C34 H34A 0.9600
C34 H34B 0.9600
C34 H34C 0.9600
C35 C36 1.395(4)
C35 C40 1.386(5)
C36 H36 0.9300
C36 C37 1.383(5)
C37 H37 0.9300
C37 C38 1.375(5)
C38 H38 0.9300
C38 C39 1.382(5)
C39 H39 0.9300
C39 C40 1.389(4)
C40 H40 0.9300
C41 C42 1.393(4)
C41 C46 1.392(4)
C42 H42 0.9300
C42 C43 1.381(4)
C43 H43 0.9300
C43 C44 1.373(5)
C44 H44 0.9300
C44 C45 1.376(5)
C45 H45 0.9300
C45 C46 1.391(4)
C46 H46 0.9300
C47 C48 1.435(4)
C47 C52 1.428(4)
C48 C49 1.378(4)
C48 C56 1.498(5)
C49 H49 0.9300
C49 C50 1.376(5)
C50 H50 0.9300
C50 C51 1.389(5)
C51 H51 0.9300
C51 C52 1.384(4)
C52 C53 1.505(4)
C53 H53 0.9800
C53 C54 1.530(5)
C53 C55 1.529(4)
C54 H54A 0.9600
C54 H54B 0.9600
C54 H54C 0.9600
C55 H55A 0.9600
C55 H55B 0.9600
C55 H55C 0.9600
C56 H56 0.9800
C56 C57 1.534(5)
C56 C58 1.533(5)
C57 H57A 0.9600
C57 H57B 0.9600
C57 H57C 0.9600
C58 H58A 0.9600
C58 H58B 0.9600
C58 H58C 0.9600

loop_
_geom_torsion_atom_site_label_1
_geom_torsion_atom_site_label_2
_geom_torsion_atom_site_label_3
_geom_torsion_atom_site_label_4
_geom_torsion
Fe1 N1 C22 N2 0.9(2)
Fe1 N1 C22 N4 -177.2(3)
Fe1 N1 C23 C24 -83.5(3)
Fe1 N1 C23 C28 93.1(3)
Fe1 N2 C22 N1 -1.0(2)
Fe1 N2 C22 N4 177.4(3)
Fe1 N2 C35 C36 -29.9(4)
Fe1 N2 C35 C40 147.3(3)
N1 C23 C24 C25 -177.4(3)
N1 C23 C24 C32 7.0(4)
N1 C23 C28 C27 179.2(3)
N1 C23 C28 C29 -5.1(4)
N2 C35 C36 C37 175.3(3)
N2 C35 C40 C39 -175.5(3)
N3 C47 C48 C49 179.7(3)
N3 C47 C48 C56 0.5(4)
N3 C47 C52 C51 -179.8(3)
N3 C47 C52 C53 -2.3(4)
N4 C41 C42 C43 -174.9(3)
N4 C41 C46 C45 174.1(3)
N5 C2 C3 N6 0.3(4)
N5 C4 C5 C6 176.8(3)
N5 C4 C5 C12 -2.2(5)
N5 C4 C9 C8 -178.8(3)
N5 C4 C9 C10 -0.5(5)
N6 C13 C14 C15 179.5(3)
N6 C13 C14 C21 1.6(5)
N6 C13 C18 C17 179.9(3)
N6 C13 C18 C19 -1.7(4)
C1 N5 C2 C3 -0.1(4)
C1 N5 C4 C5 92.6(4)
C1 N5 C4 C9 -90.8(4)
C1 N6 C3 C2 -0.4(4)
C1 N6 C13 C14 111.5(3)
C1 N6 C13 C18 -71.2(4)
C2 N5 C1 Fe1 -168.0(2)
C2 N5 C1 N6 -0.2(3)
C2 N5 C4 C5 -78.7(4)
C2 N5 C4 C9 97.9(4)
C3 N6 C1 Fe1 169.3(2)
C3 N6 C1 N5 0.3(3)
C3 N6 C13 C14 -76.6(4)
C3 N6 C13 C18 100.7(3)
C4 N5 C1 Fe1 19.9(5)
C4 N5 C1 N6 -172.2(3)
C4 N5 C2 C3 172.5(3)
C4 C5 C6 C7 2.0(5)
C5 C4 C9 C8 -2.4(5)
C5 C4 C9 C10 175.9(3)
C5 C6 C7 C8 -2.0(5)
C5 C6 C7 C11 178.7(3)
C6 C7 C8 C9 -0.3(5)
C7 C8 C9 C4 2.4(5)
C7 C8 C9 C10 -176.0(3)
C9 C4 C5 C6 0.3(5)
C9 C4 C5 C12 -178.7(3)
C11 C7 C8 C9 179.0(3)
C12 C5 C6 C7 -179.0(3)
C13 N6 C1 Fe1 -18.0(4)
C13 N6 C1 N5 173.0(3)
C13 N6 C3 C2 -173.2(3)
C13 C14 C15 C16 0.6(5)
C14 C13 C18 C17 -2.9(5)
C14 C13 C18 C19 175.5(3)
C14 C15 C16 C17 -2.9(5)
C14 C15 C16 C20 178.0(3)
C15 C16 C17 C18 2.4(5)
C16 C17 C18 C13 0.4(5)
C16 C17 C18 C19 -178.0(3)
C18 C13 C14 C15 2.3(5)
C18 C13 C14 C21 -175.6(3)
C20 C16 C17 C18 -178.5(3)
C21 C14 C15 C16 178.6(3)
C22 N1 C23 C24 46.3(4)
C22 N1 C23 C28 -137.1(3)
C22 N2 C35 C36 170.3(3)
C22 N2 C35 C40 -12.6(5)
C22 N4 C41 C42 -147.3(3)
C22 N4 C41 C46 39.8(4)
C23 N1 C22 Fe1 -144.9(3)
C23 N1 C22 N2 -144.0(2)
C23 N1 C22 N4 37.9(4)
C23 C24 C25 C26 -3.1(5)
C23 C24 C32 C33 113.9(3)
C23 C24 C32 C34 -123.0(3)
C23 C28 C29 C30 134.3(3)
C23 C28 C29 C31 -102.8(3)
C24 C23 C28 C27 -4.2(4)
C24 C23 C28 C29 171.5(3)
C24 C25 C26 C27 -1.6(6)
C25 C24 C32 C33 -61.7(4)
C25 C24 C32 C34 61.4(4)
C25 C26 C27 C28 3.6(6)
C26 C27 C28 C23 -0.6(5)
C26 C27 C28 C29 -176.4(3)
C27 C28 C29 C30 -50.1(4)
C27 C28 C29 C31 72.9(4)
C28 C23 C24 C25 6.0(4)
C28 C23 C24 C32 -169.6(3)
C32 C24 C25 C26 172.7(3)
C35 N2 C22 Fe1 166.2(3)
C35 N2 C22 N1 165.2(3)
C35 N2 C22 N4 -16.4(4)
C35 C36 C37 C38 0.8(5)
C36 C35 C40 C39 1.6(4)
C36 C37 C38 C39 1.0(5)
C37 C38 C39 C40 -1.5(5)
C38 C39 C40 C35 0.2(5)
C40 C35 C36 C37 -2.1(5)
C41 N4 C22 N1 12.7(5)
C41 N4 C22 N2 -165.1(3)
C41 C42 C43 C44 1.1(5)
C42 C41 C46 C45 1.1(4)
C42 C43 C44 C45 -0.2(5)
C43 C44 C45 C46 -0.3(5)
C44 C45 C46 C41 -0.2(5)
C46 C41 C42 C43 -1.5(4)
C47 C48 C49 C50 0.2(5)
C47 C48 C56 C57 93.5(4)
C47 C48 C56 C58 -143.3(3)
C47 C52 C53 C54 -86.1(3)
C47 C52 C53 C55 149.5(3)
C48 C47 C52 C51 0.5(4)
C48 C47 C52 C53 178.0(3)
C48 C49 C50 C51 0.4(6)
C49 C48 C56 C57 -85.6(4)
C49 C48 C56 C58 37.6(5)
C49 C50 C51 C52 -0.5(6)
C50 C51 C52 C47 0.1(5)
C50 C51 C52 C53 -177.4(3)
C51 C52 C53 C54 91.3(4)
C51 C52 C53 C55 -33.1(4)
C52 C47 C48 C49 -0.6(4)
C52 C47 C48 C56 -179.7(3)
C56 C48 C49 C50 179.3(3)

loop_
_smtbx_masks_void_nr
_smtbx_masks_void_average_x
_smtbx_masks_void_average_y
_smtbx_masks_void_average_z
_smtbx_masks_void_volume
_smtbx_masks_void_count_electrons
1 -0.070 0.000 -0.070 637.3 60.7
2 0.224 0.500 0.724 637.3 60.7
